data_7151309
loop_
_publ_author_name
'Gu, Rong'
'Van Hecke, Kristof'
'Van Meervelt, Luc'
'Toppet, Suzanne'
'Dehaen, Wim'

_publ_section_title
;
 Oxidative reactions of 6-pentyl indolo[3,2-b]carbazole: formation of
 novel C-C and C-N coupled dimers.
;
_journal_issue 20
_journal_name_full 'Organic &amp; biomolecular chemistry'
_journal_page_first 3785
_journal_page_last 3789
_journal_paper_doi 10.1039/b610040f
_journal_volume 4
_journal_year 2006
_chemical_formula_moiety 'C48 H44 N4 O2, C H Cl3'
_chemical_formula_sum 'C49 H45 Cl3 N4 O2'
_chemical_formula_weight 828.24
_chemical_name_systematic
;
?
;
_space_group_IT_number 15
_symmetry_cell_setting monoclinic
_symmetry_space_group_name_Hall '-C 2yc'
_symmetry_space_group_name_H-M 'C 1 2/c 1'
_atom_sites_solution_hydrogens geom
_atom_sites_solution_primary direct
_atom_sites_solution_secondary difmap
_audit_creation_method SHELXL-97
_cell_angle_alpha 90.00
_cell_angle_beta 94.689(2)
_cell_angle_gamma 90.00
_cell_formula_units_Z 8
_cell_length_a 24.3549(8)
_cell_length_b 13.9993(4)
_cell_length_c 26.1244(7)
_cell_measurement_temperature 100(2)
_cell_volume 8877.3(5)
_computing_cell_refinement 'Bruker SAINT'
_computing_data_collection 'Bruker SMART'
_computing_data_reduction 'Bruker SAINT'
_computing_molecular_graphics Pluton
_computing_publication_material Platon
_computing_structure_refinement 'SHELXL-97 (Sheldrick, 1997)'
_computing_structure_solution 'SHELXS-97 (Sheldrick, 1990)'
_diffrn_ambient_temperature 100(2)
_diffrn_measured_fraction_theta_full 0.992
_diffrn_measured_fraction_theta_max 0.992
_diffrn_measurement_device_type 'SMART 6000'
_diffrn_measurement_method 'omega and phi scans'
_diffrn_radiation_monochromator 'crossed Goebel mirrors'
_diffrn_radiation_source 'fine-focus sealed tube'
_diffrn_radiation_type CuK\a
_diffrn_radiation_wavelength 1.54178
_diffrn_reflns_av_R_equivalents 0.1040
_diffrn_reflns_av_sigmaI/netI 0.0603
_diffrn_reflns_limit_h_max 28
_diffrn_reflns_limit_h_min -28
_diffrn_reflns_limit_k_max 16
_diffrn_reflns_limit_k_min 0
_diffrn_reflns_limit_l_max 31
_diffrn_reflns_limit_l_min 0
_diffrn_reflns_number 43823
_diffrn_reflns_theta_full 66.58
_diffrn_reflns_theta_max 66.58
_diffrn_reflns_theta_min 3.39
_exptl_absorpt_coefficient_mu 2.204
_exptl_absorpt_correction_T_max 0.576
_exptl_absorpt_correction_T_min 0.4071
_exptl_absorpt_correction_type multi-scan
_exptl_absorpt_process_details 'Bruker SADABS'
_exptl_crystal_colour green
_exptl_crystal_density_diffrn 1.239
_exptl_crystal_density_method 'not measured'
_exptl_crystal_description block
_exptl_crystal_F_000 3472
_exptl_crystal_size_max 0.3
_exptl_crystal_size_mid 0.25
_exptl_crystal_size_min 0.25
_refine_diff_density_max 0.509
_refine_diff_density_min -0.731
_refine_diff_density_rms 0.088
_refine_ls_extinction_method none
_refine_ls_goodness_of_fit_ref 1.042
_refine_ls_hydrogen_treatment constr
_refine_ls_matrix_type full
_refine_ls_number_parameters 573
_refine_ls_number_reflns 7781
_refine_ls_number_restraints 79
_refine_ls_restrained_S_all 1.038
_refine_ls_R_factor_all 0.1108
_refine_ls_R_factor_gt 0.0776
_refine_ls_shift/su_max 0.000
_refine_ls_shift/su_mean 0.000
_refine_ls_structure_factor_coef Fsqd
_refine_ls_weighting_details 'calc w=1/[\s^2^(Fo^2^)+(0.0010P)^2^+70.0000P] where P=(Fo^2^+2Fc^2^)/3'
_refine_ls_weighting_scheme calc
_refine_ls_wR_factor_gt 0.1669
_refine_ls_wR_factor_ref 0.1793
_reflns_number_gt 5097
_reflns_number_total 7781
_reflns_threshold_expression >2sigma(I)
_cod_data_source_file b610040f.txt
_cod_data_source_block wim36
_cod_original_sg_symbol_H-M 'C 2/c'
_cod_database_code 7151309

loop_
_symmetry_equiv_pos_as_xyz
'x, y, z'
'-x, y, -z+1/2'
'x+1/2, y+1/2, z'
'-x+1/2, y+1/2, -z+1/2'
'-x, -y, -z'
'x, -y, z-1/2'
'-x+1/2, -y+1/2, -z'
'x+1/2, -y+1/2, z-1/2'

loop_
_atom_site_label
_atom_site_type_symbol
_atom_site_fract_x
_atom_site_fract_y
_atom_site_fract_z
_atom_site_U_iso_or_equiv
_atom_site_adp_type
_atom_site_occupancy
_atom_site_symmetry_multiplicity
_atom_site_calc_flag
_atom_site_refinement_flags
_atom_site_disorder_assembly
_atom_site_disorder_group
C1 C 0.37173(13) 0.5122(2) 0.13806(11) 0.0264(7) Uani 1 1 d . . .
C2 C 0.40577(13) 0.5835(2) 0.12121(13) 0.0323(8) Uani 1 1 d . . .
H2 H 0.3915 0.6328 0.0990 0.039 Uiso 1 1 calc R . .
C3 C 0.46084(14) 0.5801(3) 0.13782(14) 0.0391(9) Uani 1 1 d . . .
H3 H 0.4850 0.6276 0.1267 0.047 Uiso 1 1 calc R . .
C4 C 0.48161(13) 0.5083(2) 0.17067(13) 0.0360(9) Uani 1 1 d . . .
H4 H 0.5197 0.5080 0.1819 0.043 Uiso 1 1 calc R . .
C5 C 0.44809(13) 0.4373(2) 0.18732(12) 0.0291(8) Uani 1 1 d . . .
H5 H 0.4630 0.3887 0.2097 0.035 Uiso 1 1 calc R . .
C6 C 0.39247(12) 0.4377(2) 0.17113(11) 0.0253(7) Uani 1 1 d . . .
C7 C 0.34479(12) 0.3781(2) 0.18084(11) 0.0234(7) Uani 1 1 d . . .
C8 C 0.33975(12) 0.2940(2) 0.20959(11) 0.0241(7) Uani 1 1 d . . .
C9 C 0.28610(12) 0.2594(2) 0.21044(11) 0.0243(7) Uani 1 1 d . . .
C10 C 0.23907(12) 0.3044(2) 0.18555(11) 0.0235(7) Uani 1 1 d . . .
C11 C 0.24571(12) 0.3869(2) 0.15654(11) 0.0229(7) Uani 1 1 d . . .
C12 C 0.29835(12) 0.4218(2) 0.15400(11) 0.0227(7) Uani 1 1 d . . .
C13 C 0.21130(13) 0.1733(2) 0.22834(12) 0.0280(8) Uani 1 1 d . . .
C14 C 0.17566(14) 0.1059(2) 0.24748(12) 0.0321(8) Uani 1 1 d . . .
H14 H 0.1893 0.0548 0.2688 0.039 Uiso 1 1 calc R . .
C15 C 0.12007(14) 0.1166(2) 0.23415(13) 0.0367(9) Uani 1 1 d . . .
H15 H 0.0950 0.0720 0.2466 0.044 Uiso 1 1 calc R . .
C16 C 0.09971(14) 0.1916(3) 0.20273(13) 0.0384(9) Uani 1 1 d . . .
H16 H 0.0612 0.1968 0.1941 0.046 Uiso 1 1 calc R . .
C17 C 0.13480(13) 0.2582(2) 0.18413(12) 0.0316(8) Uani 1 1 d . . .
H17 H 0.1206 0.3089 0.1628 0.038 Uiso 1 1 calc R . .
C18 C 0.19131(13) 0.2501(2) 0.19704(11) 0.0259(7) Uani 1 1 d . . .
C19 C 0.38744(12) 0.2437(2) 0.23785(12) 0.0276(7) Uani 1 1 d . . .
H19A H 0.4199 0.2497 0.2176 0.033 Uiso 1 1 calc R . .
H19B H 0.3785 0.1749 0.2399 0.033 Uiso 1 1 calc R . .
C20 C 0.40298(13) 0.2806(2) 0.29196(12) 0.0313(8) Uani 1 1 d . . .
H20A H 0.4105 0.3500 0.2905 0.038 Uiso 1 1 calc R . .
H20B H 0.3715 0.2711 0.3131 0.038 Uiso 1 1 calc R . .
C21 C 0.45341(13) 0.2301(3) 0.31740(13) 0.0355(9) Uani 1 1 d . . .
H21A H 0.4464 0.1605 0.3168 0.043 Uiso 1 1 calc R . .
H21B H 0.4850 0.2422 0.2967 0.043 Uiso 1 1 calc R . .
C22 C 0.46962(15) 0.2601(3) 0.37255(14) 0.0471(10) Uani 1 1 d . . .
H22A H 0.4748 0.3302 0.3736 0.057 Uiso 1 1 calc R . .
H22B H 0.4391 0.2445 0.3939 0.057 Uiso 1 1 calc R . .
C23 C 0.52194(18) 0.2124(4) 0.39577(17) 0.0745(16) Uani 1 1 d . . .
H23A H 0.5164 0.1432 0.3969 0.112 Uiso 1 1 calc R . .
H23B H 0.5308 0.2366 0.4307 0.112 Uiso 1 1 calc R . .
H23C H 0.5524 0.2269 0.3747 0.112 Uiso 1 1 calc R . .
C24 C 0.17588(12) 0.5017(2) 0.15469(12) 0.0268(7) Uani 1 1 d . . .
C25 C 0.13008(13) 0.5453(2) 0.12186(13) 0.0356(9) Uani 1 1 d . . .
H25A H 0.0949 0.5196 0.1314 0.053 Uiso 1 1 calc R . .
H25B H 0.1344 0.5304 0.0858 0.053 Uiso 1 1 calc R . .
H25C H 0.1306 0.6147 0.1267 0.053 Uiso 1 1 calc R . .
C26 C 0.26142(14) 0.4196(2) -0.03277(13) 0.0361(9) Uani 1 1 d . A .
C27 C 0.27077(17) 0.3469(3) -0.06753(15) 0.0488(11) Uani 1 1 d . . .
H27 H 0.2527 0.3458 -0.1012 0.059 Uiso 1 1 calc R . .
C28 C 0.30761(17) 0.2765(3) -0.05047(15) 0.0514(11) Uani 1 1 d . . .
H28 H 0.3153 0.2263 -0.0733 0.062 Uiso 1 1 calc R . .
C29 C 0.33385(17) 0.2764(3) -0.00124(16) 0.0489(11) Uani 1 1 d . . .
H29 H 0.3580 0.2255 0.0091 0.059 Uiso 1 1 calc R . .
C30 C 0.32535(15) 0.3495(2) 0.03314(14) 0.0396(9) Uani 1 1 d . . .
H30 H 0.3441 0.3502 0.0665 0.048 Uiso 1 1 calc R . .
C31 C 0.28806(14) 0.4225(2) 0.01697(13) 0.0332(8) Uani 1 1 d . . .
C32 C 0.27016(13) 0.5099(2) 0.04036(12) 0.0281(7) Uani 1 1 d . . .
C33 C 0.28220(13) 0.5518(2) 0.08845(12) 0.0261(7) Uani 1 1 d . . .
C34 C 0.25938(13) 0.6408(2) 0.09659(11) 0.0262(7) Uani 1 1 d . A .
C35 C 0.22218(12) 0.6863(2) 0.05974(12) 0.0273(7) Uani 1 1 d . A .
C36 C 0.20769(12) 0.6437(2) 0.01198(12) 0.0301(8) Uani 1 1 d D . .
C37 C 0.23316(13) 0.5563(2) 0.00347(12) 0.0311(8) Uani 1 1 d . A .
C38 C 0.23631(13) 0.7784(2) 0.13251(13) 0.0323(8) Uani 1 1 d . A .
C39 C 0.23223(15) 0.8572(2) 0.16560(14) 0.0399(9) Uani 1 1 d . . .
H39 H 0.2524 0.8592 0.1983 0.048 Uiso 1 1 calc R . .
C40 C 0.19820(16) 0.9308(3) 0.14896(16) 0.0464(10) Uani 1 1 d . . .
H40 H 0.1956 0.9852 0.1703 0.056 Uiso 1 1 calc R . .
C41 C 0.16737(15) 0.9284(3) 0.10180(16) 0.0478(10) Uani 1 1 d . . .
H41 H 0.1433 0.9797 0.0920 0.057 Uiso 1 1 calc R . .
C42 C 0.17156(14) 0.8515(3) 0.06906(15) 0.0409(9) Uani 1 1 d . A .
H42 H 0.1506 0.8504 0.0368 0.049 Uiso 1 1 calc R . .
C43 C 0.20662(13) 0.7753(2) 0.08350(12) 0.0306(8) Uani 1 1 d . . .
C49 C 0.12584(19) 0.4372(3) 0.29335(17) 0.0602(13) Uani 1 1 d . . .
H49 H 0.1580 0.4348 0.2719 0.072 Uiso 1 1 calc R . .
C44A C 0.16475(17) 0.6823(4) -0.0272(2) 0.0375(12) Uani 0.761(4) 1 d PDU A 1
H44A H 0.1726 0.6611 -0.0620 0.045 Uiso 0.761(4) 1 calc PR A 1
H44B H 0.1651 0.7530 -0.0265 0.045 Uiso 0.761(4) 1 calc PR A 1
C45A C 0.10756(16) 0.6446(4) -0.01438(17) 0.0363(12) Uani 0.761(4) 1 d PDU A 1
H45A H 0.1082 0.5739 -0.0149 0.044 Uiso 0.761(4) 1 calc PR A 1
H45B H 0.1009 0.6649 0.0209 0.044 Uiso 0.761(4) 1 calc PR A 1
C46A C 0.06105(17) 0.6788(4) -0.05049(18) 0.0457(13) Uani 0.761(4) 1 d PDU A 1
H46A H 0.0698 0.6649 -0.0861 0.055 Uiso 0.761(4) 1 calc PR A 1
H46B H 0.0580 0.7490 -0.0471 0.055 Uiso 0.761(4) 1 calc PR A 1
C47A C 0.00592(18) 0.6342(4) -0.04177(19) 0.0436(13) Uani 0.761(4) 1 d PU A 1
H47A H 0.0086 0.5641 -0.0461 0.052 Uiso 0.761(4) 1 calc PR A 1
H47B H -0.0025 0.6467 -0.0060 0.052 Uiso 0.761(4) 1 calc PR A 1
C48A C -0.0408(2) 0.6716(5) -0.0779(2) 0.0587(17) Uani 0.761(4) 1 d PU A 1
H48A H -0.0446 0.7406 -0.0729 0.088 Uiso 0.761(4) 1 calc PR A 1
H48B H -0.0752 0.6397 -0.0706 0.088 Uiso 0.761(4) 1 calc PR A 1
H48C H -0.0330 0.6587 -0.1134 0.088 Uiso 0.761(4) 1 calc PR A 1
C44B C 0.1656(5) 0.6931(13) -0.0242(7) 0.0367(9) Uani 0.239(4) 1 d PDU A 2
H44C H 0.1746 0.6747 -0.0592 0.044 Uiso 0.239(4) 1 calc PR A 2
H44D H 0.1738 0.7621 -0.0208 0.044 Uiso 0.239(4) 1 calc PR A 2
C45B C 0.1036(5) 0.6850(8) -0.0247(6) 0.035(3) Uani 0.239(4) 1 d PDU A 2
H45C H 0.0922 0.7041 0.0093 0.041 Uiso 0.239(4) 1 calc PR A 2
H45D H 0.0864 0.7299 -0.0506 0.041 Uiso 0.239(4) 1 calc PR A 2
C46B C 0.0830(4) 0.5859(9) -0.0369(6) 0.041(3) Uani 0.239(4) 1 d PDU A 2
H46C H 0.1022 0.5400 -0.0128 0.049 Uiso 0.239(4) 1 calc PR A 2
H46D H 0.0914 0.5686 -0.0722 0.049 Uiso 0.239(4) 1 calc PR A 2
C47B C 0.0214(4) 0.5787(10) -0.0327(5) 0.054(3) Uani 0.239(4) 1 d PDU A 2
H47C H 0.0102 0.5109 -0.0367 0.065 Uiso 0.239(4) 1 calc PR A 2
H47D H 0.0131 0.5996 0.0020 0.065 Uiso 0.239(4) 1 calc PR A 2
C48B C -0.0123(7) 0.6373(13) -0.0720(8) 0.093(6) Uani 0.239(4) 1 d PDU A 2
H48D H -0.0062 0.6143 -0.1065 0.139 Uiso 0.239(4) 1 calc PR A 2
H48E H -0.0011 0.7045 -0.0687 0.139 Uiso 0.239(4) 1 calc PR A 2
H48F H -0.0514 0.6315 -0.0662 0.139 Uiso 0.239(4) 1 calc PR A 2
Cl1 Cl 0.11794(5) 0.32268(8) 0.31944(4) 0.0641(3) Uani 1 1 d . . .
Cl2 Cl 0.06851(5) 0.46897(9) 0.25341(5) 0.0725(4) Uani 1 1 d . . .
Cl3 Cl 0.14084(6) 0.52112(9) 0.34197(6) 0.0863(4) Uani 1 1 d . . .
N1 N 0.31514(10) 0.50328(17) 0.12841(9) 0.0245(6) Uani 1 1 d . . .
N2 N 0.26784(10) 0.17981(18) 0.23583(10) 0.0270(6) Uani 1 1 d . . .
H22 H 0.2892 0.1395 0.2540 0.032 Uiso 1 1 calc R . .
N3 N 0.22665(12) 0.4985(2) -0.04001(10) 0.0374(7) Uani 1 1 d . . .
H33 H 0.2043 0.5099 -0.0675 0.045 Uiso 1 1 calc R A .
N4 N 0.26688(11) 0.69668(18) 0.14000(10) 0.0293(7) Uani 1 1 d . . .
H44 H 0.2879 0.6823 0.1680 0.035 Uiso 1 1 calc R A .
O1 O 0.19944(8) 0.42932(14) 0.13033(8) 0.0244(5) Uani 1 1 d . . .
O2 O 0.19101(9) 0.52530(16) 0.19794(9) 0.0369(6) Uani 1 1 d . . .

loop_
_atom_site_aniso_label
_atom_site_aniso_U_11
_atom_site_aniso_U_22
_atom_site_aniso_U_33
_atom_site_aniso_U_23
_atom_site_aniso_U_13
_atom_site_aniso_U_12
C1 0.0289(15) 0.0260(15) 0.0249(15) -0.0044(12) 0.0070(13) -0.0017(13)
C2 0.0350(17) 0.0286(16) 0.0338(17) 0.0014(14) 0.0065(14) -0.0073(14)
C3 0.0342(18) 0.0395(19) 0.045(2) 0.0020(16) 0.0083(16) -0.0127(15)
C4 0.0246(16) 0.0419(19) 0.0422(19) -0.0049(16) 0.0065(15) -0.0025(14)
C5 0.0283(16) 0.0288(16) 0.0305(16) -0.0021(13) 0.0055(13) 0.0023(13)
C6 0.0269(15) 0.0249(15) 0.0252(15) -0.0028(12) 0.0093(13) -0.0009(12)
C7 0.0219(14) 0.0240(15) 0.0249(15) -0.0063(12) 0.0048(12) 0.0017(12)
C8 0.0261(15) 0.0245(15) 0.0223(15) -0.0029(12) 0.0052(12) -0.0006(12)
C9 0.0305(16) 0.0230(15) 0.0195(14) 0.0003(12) 0.0034(12) 0.0017(12)
C10 0.0261(15) 0.0240(15) 0.0205(14) -0.0020(12) 0.0035(12) -0.0051(12)
C11 0.0243(15) 0.0227(14) 0.0218(14) -0.0016(12) 0.0033(12) 0.0019(12)
C12 0.0263(15) 0.0207(14) 0.0217(14) -0.0021(11) 0.0046(12) -0.0013(12)
C13 0.0326(16) 0.0288(16) 0.0225(15) -0.0003(12) 0.0013(13) -0.0049(13)
C14 0.0405(18) 0.0297(17) 0.0261(16) 0.0030(13) 0.0020(14) -0.0086(14)
C15 0.0345(18) 0.0354(18) 0.0403(19) 0.0018(15) 0.0047(15) -0.0145(15)
C16 0.0299(17) 0.045(2) 0.0395(19) 0.0026(16) 0.0008(15) -0.0117(15)
C17 0.0325(17) 0.0298(17) 0.0324(17) 0.0007(14) 0.0023(14) -0.0065(14)
C18 0.0286(16) 0.0287(16) 0.0207(14) -0.0007(12) 0.0038(12) -0.0041(13)
C19 0.0239(15) 0.0249(15) 0.0342(17) 0.0019(13) 0.0042(13) -0.0002(13)
C20 0.0283(16) 0.0332(17) 0.0329(17) 0.0015(14) 0.0047(14) -0.0008(14)
C21 0.0273(16) 0.0437(19) 0.0359(18) 0.0109(15) 0.0045(14) -0.0072(15)
C22 0.0350(19) 0.066(2) 0.040(2) 0.0145(18) -0.0008(16) -0.0154(18)
C23 0.047(2) 0.123(4) 0.051(3) 0.029(3) -0.007(2) -0.008(3)
C24 0.0240(15) 0.0221(15) 0.0355(17) 0.0013(13) 0.0087(13) -0.0035(12)
C25 0.0308(17) 0.0341(18) 0.0429(19) 0.0047(15) 0.0090(15) 0.0026(14)
C26 0.0408(19) 0.0359(18) 0.0321(17) -0.0078(14) 0.0062(15) -0.0080(15)
C27 0.056(2) 0.051(2) 0.041(2) -0.0158(17) 0.0076(18) -0.0092(19)
C28 0.062(3) 0.045(2) 0.048(2) -0.0254(18) 0.012(2) -0.0049(19)
C29 0.058(2) 0.0337(19) 0.056(2) -0.0108(17) 0.013(2) 0.0031(17)
C30 0.053(2) 0.0331(18) 0.0340(18) -0.0071(15) 0.0088(16) -0.0046(16)
C31 0.0385(18) 0.0277(16) 0.0342(17) -0.0046(14) 0.0076(15) -0.0078(14)
C32 0.0295(16) 0.0266(16) 0.0289(16) -0.0004(13) 0.0058(13) -0.0057(13)
C33 0.0293(16) 0.0239(15) 0.0254(15) 0.0047(12) 0.0048(13) -0.0036(13)
C34 0.0294(16) 0.0260(15) 0.0244(15) 0.0039(12) 0.0083(13) -0.0043(13)
C35 0.0243(15) 0.0292(16) 0.0299(16) 0.0051(13) 0.0104(13) -0.0044(13)
C36 0.0226(15) 0.0405(18) 0.0280(16) 0.0081(14) 0.0070(13) -0.0051(13)
C37 0.0327(17) 0.0388(18) 0.0222(15) -0.0004(13) 0.0046(13) -0.0108(14)
C38 0.0327(17) 0.0282(17) 0.0383(18) 0.0027(14) 0.0161(14) -0.0013(14)
C39 0.045(2) 0.0351(19) 0.041(2) -0.0021(15) 0.0132(17) -0.0007(16)
C40 0.053(2) 0.0294(18) 0.061(2) -0.0027(17) 0.0266(19) 0.0023(17)
C41 0.043(2) 0.0356(19) 0.068(3) 0.0062(18) 0.0210(19) 0.0138(16)
C42 0.0319(18) 0.042(2) 0.049(2) 0.0130(17) 0.0099(16) 0.0034(15)
C43 0.0303(16) 0.0294(16) 0.0339(17) 0.0071(13) 0.0128(14) -0.0007(13)
C49 0.060(3) 0.068(3) 0.052(3) 0.009(2) 0.002(2) 0.000(2)
C44A 0.0240(18) 0.057(3) 0.031(2) 0.004(2) -0.0008(18) 0.004(2)
C45A 0.0271(18) 0.052(3) 0.029(2) 0.008(2) 0.0018(17) 0.001(2)
C46A 0.0247(17) 0.071(3) 0.040(3) 0.015(2) -0.0009(18) -0.007(2)
C47A 0.0266(19) 0.062(3) 0.042(3) 0.005(2) 0.0000(19) -0.003(2)
C48A 0.027(2) 0.084(4) 0.063(4) 0.012(3) -0.010(2) -0.004(3)
C44B 0.0368(11) 0.0367(11) 0.0367(12) -0.0001(8) 0.0030(8) 0.0001(8)
C45B 0.037(3) 0.034(4) 0.033(7) 0.009(5) 0.006(6) 0.006(4)
C46B 0.039(3) 0.044(5) 0.038(7) 0.001(6) -0.002(5) -0.004(3)
C47B 0.041(4) 0.059(7) 0.062(8) 0.003(6) -0.005(6) -0.008(4)
C48B 0.050(6) 0.080(12) 0.139(15) 0.033(10) -0.050(9) -0.021(8)
Cl1 0.0742(7) 0.0590(6) 0.0599(6) 0.0037(5) 0.0105(6) 0.0068(6)
Cl2 0.0557(6) 0.0858(8) 0.0734(8) 0.0147(6) -0.0116(6) 0.0004(6)
Cl3 0.0990(9) 0.0639(7) 0.0892(9) 0.0039(7) -0.0336(8) 0.0011(7)
N1 0.0270(13) 0.0234(12) 0.0234(12) 0.0017(10) 0.0039(10) -0.0023(10)
N2 0.0276(13) 0.0252(13) 0.0285(13) 0.0047(11) 0.0038(11) 0.0012(11)
N3 0.0381(15) 0.0474(17) 0.0260(14) -0.0055(12) -0.0021(12) -0.0032(14)
N4 0.0372(15) 0.0278(14) 0.0236(13) 0.0003(11) 0.0074(11) 0.0036(11)
O1 0.0256(10) 0.0230(10) 0.0247(10) 0.0001(8) 0.0032(9) 0.0020(8)
O2 0.0365(12) 0.0343(12) 0.0403(13) -0.0118(10) 0.0057(11) 0.0011(10)

loop_
_atom_type_symbol
_atom_type_description
_atom_type_scat_dispersion_real
_atom_type_scat_dispersion_imag
_atom_type_scat_source
C C 0.0181 0.0091 'International Tables Vol C Tables 4.2.6.8 and 6.1.1.4'
H H 0.0000 0.0000 'International Tables Vol C Tables 4.2.6.8 and 6.1.1.4'
N N 0.0311 0.0180 'International Tables Vol C Tables 4.2.6.8 and 6.1.1.4'
O O 0.0492 0.0322 'International Tables Vol C Tables 4.2.6.8 and 6.1.1.4'
Cl Cl 0.3639 0.7018 'International Tables Vol C Tables 4.2.6.8 and 6.1.1.4'

loop_
_geom_angle_atom_site_label_1
_geom_angle_atom_site_label_2
_geom_angle_atom_site_label_3
_geom_angle
_geom_angle_site_symmetry_1
_geom_angle_site_symmetry_3
_geom_angle_publ_flag
N1 C1 C2 128.0(3) . . ?
N1 C1 C6 110.1(3) . . ?
C2 C1 C6 121.8(3) . . ?
C3 C2 C1 117.8(3) . . ?
C3 C2 H2 121.1 . . ?
C1 C2 H2 121.1 . . ?
C2 C3 C4 121.0(3) . . ?
C2 C3 H3 119.5 . . ?
C4 C3 H3 119.5 . . ?
C5 C4 C3 121.4(3) . . ?
C5 C4 H4 119.3 . . ?
C3 C4 H4 119.3 . . ?
C4 C5 C6 119.4(3) . . ?
C4 C5 H5 120.3 . . ?
C6 C5 H5 120.3 . . ?
C5 C6 C1 118.6(3) . . ?
C5 C6 C7 135.4(3) . . ?
C1 C6 C7 106.0(3) . . ?
C8 C7 C12 121.5(3) . . ?
C8 C7 C6 132.2(3) . . ?
C12 C7 C6 106.2(3) . . ?
C9 C8 C7 114.9(3) . . ?
C9 C8 C19 121.2(3) . . ?
C7 C8 C19 123.9(3) . . ?
N2 C9 C8 128.5(3) . . ?
N2 C9 C10 107.3(3) . . ?
C8 C9 C10 124.2(3) . . ?
C11 C10 C9 119.4(3) . . ?
C11 C10 C18 132.8(3) . . ?
C9 C10 C18 107.8(3) . . ?
C12 C11 C10 117.9(3) . . ?
C12 C11 O1 122.7(3) . . ?
C10 C11 O1 119.4(3) . . ?
C11 C12 N1 128.4(3) . . ?
C11 C12 C7 122.0(3) . . ?
N1 C12 C7 109.6(3) . . ?
N2 C13 C14 129.4(3) . . ?
N2 C13 C18 109.0(3) . . ?
C14 C13 C18 121.6(3) . . ?
C15 C14 C13 117.4(3) . . ?
C15 C14 H14 121.3 . . ?
C13 C14 H14 121.3 . . ?
C14 C15 C16 121.6(3) . . ?
C14 C15 H15 119.2 . . ?
C16 C15 H15 119.2 . . ?
C17 C16 C15 120.9(3) . . ?
C17 C16 H16 119.5 . . ?
C15 C16 H16 119.5 . . ?
C16 C17 C18 119.2(3) . . ?
C16 C17 H17 120.4 . . ?
C18 C17 H17 120.4 . . ?
C17 C18 C13 119.2(3) . . ?
C17 C18 C10 134.8(3) . . ?
C13 C18 C10 106.0(3) . . ?
C8 C19 C20 114.9(3) . . ?
C8 C19 H19A 108.5 . . ?
C20 C19 H19A 108.5 . . ?
C8 C19 H19B 108.5 . . ?
C20 C19 H19B 108.5 . . ?
H19A C19 H19B 107.5 . . ?
C21 C20 C19 112.2(3) . . ?
C21 C20 H20A 109.2 . . ?
C19 C20 H20A 109.2 . . ?
C21 C20 H20B 109.2 . . ?
C19 C20 H20B 109.2 . . ?
H20A C20 H20B 107.9 . . ?
C22 C21 C20 115.1(3) . . ?
C22 C21 H21A 108.5 . . ?
C20 C21 H21A 108.5 . . ?
C22 C21 H21B 108.5 . . ?
C20 C21 H21B 108.5 . . ?
H21A C21 H21B 107.5 . . ?
C23 C22 C21 113.7(4) . . ?
C23 C22 H22A 108.8 . . ?
C21 C22 H22A 108.8 . . ?
C23 C22 H22B 108.8 . . ?
C21 C22 H22B 108.8 . . ?
H22A C22 H22B 107.7 . . ?
C22 C23 H23A 109.5 . . ?
C22 C23 H23B 109.5 . . ?
H23A C23 H23B 109.5 . . ?
C22 C23 H23C 109.5 . . ?
H23A C23 H23C 109.5 . . ?
H23B C23 H23C 109.5 . . ?
O2 C24 O1 122.6(3) . . ?
O2 C24 C25 126.0(3) . . ?
O1 C24 C25 111.4(3) . . ?
C24 C25 H25A 109.5 . . ?
C24 C25 H25B 109.5 . . ?
H25A C25 H25B 109.5 . . ?
C24 C25 H25C 109.5 . . ?
H25A C25 H25C 109.5 . . ?
H25B C25 H25C 109.5 . . ?
N3 C26 C27 128.2(3) . . ?
N3 C26 C31 109.4(3) . . ?
C27 C26 C31 122.3(3) . . ?
C28 C27 C26 116.5(4) . . ?
C28 C27 H27 121.7 . . ?
C26 C27 H27 121.7 . . ?
C27 C28 C29 122.5(4) . . ?
C27 C28 H28 118.8 . . ?
C29 C28 H28 118.8 . . ?
C30 C29 C28 121.1(4) . . ?
C30 C29 H29 119.4 . . ?
C28 C29 H29 119.4 . . ?
C29 C30 C31 117.8(3) . . ?
C29 C30 H30 121.1 . . ?
C31 C30 H30 121.1 . . ?
C26 C31 C30 119.6(3) . . ?
C26 C31 C32 106.3(3) . . ?
C30 C31 C32 134.0(3) . . ?
C33 C32 C37 119.6(3) . . ?
C33 C32 C31 133.2(3) . . ?
C37 C32 C31 107.2(3) . . ?
C34 C33 C32 117.2(3) . . ?
C34 C33 N1 121.4(3) . . ?
C32 C33 N1 121.4(3) . . ?
N4 C34 C33 127.5(3) . . ?
N4 C34 C35 109.7(3) . . ?
C33 C34 C35 122.8(3) . . ?
C36 C35 C34 120.8(3) . . ?
C36 C35 C43 133.5(3) . . ?
C34 C35 C43 105.6(3) . . ?
C37 C36 C35 115.6(3) . . ?
C37 C36 C44A 120.0(3) . . ?
C35 C36 C44A 124.3(3) . . ?
C37 C36 C44B 126.2(8) . . ?
C35 C36 C44B 118.2(8) . . ?
N3 C37 C36 128.0(3) . . ?
N3 C37 C32 108.1(3) . . ?
C36 C37 C32 123.8(3) . . ?
N4 C38 C39 129.1(3) . . ?
N4 C38 C43 109.6(3) . . ?
C39 C38 C43 121.4(3) . . ?
C40 C39 C38 117.7(3) . . ?
C40 C39 H39 121.1 . . ?
C38 C39 H39 121.1 . . ?
C39 C40 C41 122.1(3) . . ?
C39 C40 H40 118.9 . . ?
C41 C40 H40 118.9 . . ?
C42 C41 C40 120.4(3) . . ?
C42 C41 H41 119.8 . . ?
C40 C41 H41 119.8 . . ?
C41 C42 C43 120.0(3) . . ?
C41 C42 H42 120.0 . . ?
C43 C42 H42 120.0 . . ?
C42 C43 C38 118.4(3) . . ?
C42 C43 C35 135.4(3) . . ?
C38 C43 C35 106.2(3) . . ?
Cl2 C49 Cl3 112.1(3) . . ?
Cl2 C49 Cl1 111.1(3) . . ?
Cl3 C49 Cl1 110.8(2) . . ?
Cl2 C49 H49 107.6 . . ?
Cl3 C49 H49 107.6 . . ?
Cl1 C49 H49 107.6 . . ?
C36 C44A C45A 108.5(4) . . ?
C36 C44A H44A 110.0 . . ?
C45A C44A H44A 110.0 . . ?
C36 C44A H44B 110.0 . . ?
C45A C44A H44B 110.0 . . ?
H44A C44A H44B 108.4 . . ?
C46A C45A C44A 113.7(4) . . ?
C46A C45A H45A 108.8 . . ?
C44A C45A H45A 108.8 . . ?
C46A C45A H45B 108.8 . . ?
C44A C45A H45B 108.8 . . ?
H45A C45A H45B 107.7 . . ?
C45A C46A C47A 114.1(4) . . ?
C45A C46A H46A 108.7 . . ?
C47A C46A H46A 108.7 . . ?
C45A C46A H46B 108.7 . . ?
C47A C46A H46B 108.7 . . ?
H46A C46A H46B 107.6 . . ?
C48A C47A C46A 113.3(4) . . ?
C48A C47A H47A 108.9 . . ?
C46A C47A H47A 108.9 . . ?
C48A C47A H47B 108.9 . . ?
C46A C47A H47B 108.9 . . ?
H47A C47A H47B 107.7 . . ?
C36 C44B C45B 126.8(12) . . ?
C36 C44B H44C 105.6 . . ?
C45B C44B H44C 105.6 . . ?
C36 C44B H44D 105.6 . . ?
C45B C44B H44D 105.6 . . ?
H44C C44B H44D 106.1 . . ?
C46B C45B C44B 112.8(11) . . ?
C46B C45B H45C 109.0 . . ?
C44B C45B H45C 109.0 . . ?
C46B C45B H45D 109.0 . . ?
C44B C45B H45D 109.0 . . ?
H45C C45B H45D 107.8 . . ?
C45B C46B C47B 111.3(10) . . ?
C45B C46B H46C 109.4 . . ?
C47B C46B H46C 109.4 . . ?
C45B C46B H46D 109.4 . . ?
C47B C46B H46D 109.4 . . ?
H46C C46B H46D 108.0 . . ?
C48B C47B C46B 113.7(12) . . ?
C48B C47B H47C 108.8 . . ?
C46B C47B H47C 108.8 . . ?
C48B C47B H47D 108.8 . . ?
C46B C47B H47D 108.8 . . ?
H47C C47B H47D 107.7 . . ?
C47B C48B H48D 109.5 . . ?
C47B C48B H48E 109.5 . . ?
H48D C48B H48E 109.5 . . ?
C47B C48B H48F 109.5 . . ?
H48D C48B H48F 109.5 . . ?
H48E C48B H48F 109.5 . . ?
C1 N1 C12 108.1(2) . . ?
C1 N1 C33 125.4(2) . . ?
C12 N1 C33 124.4(2) . . ?
C13 N2 C9 109.9(2) . . ?
C13 N2 H22 125.0 . . ?
C9 N2 H22 125.0 . . ?
C37 N3 C26 108.8(3) . . ?
C37 N3 H33 125.6 . . ?
C26 N3 H33 125.6 . . ?
C38 N4 C34 108.8(3) . . ?
C38 N4 H44 125.6 . . ?
C34 N4 H44 125.6 . . ?
C24 O1 C11 116.3(2) . . ?

loop_
_geom_bond_atom_site_label_1
_geom_bond_atom_site_label_2
_geom_bond_distance
_geom_bond_site_symmetry_2
_geom_bond_publ_flag
C1 N1 1.386(4) . ?
C1 C2 1.392(4) . ?
C1 C6 1.420(4) . ?
C2 C3 1.376(5) . ?
C2 H2 0.9500 . ?
C3 C4 1.390(5) . ?
C3 H3 0.9500 . ?
C4 C5 1.378(5) . ?
C4 H4 0.9500 . ?
C5 C6 1.386(4) . ?
C5 H5 0.9500 . ?
C6 C7 1.469(4) . ?
C7 C8 1.407(4) . ?
C7 C12 1.419(4) . ?
C8 C9 1.395(4) . ?
C8 C19 1.500(4) . ?
C9 N2 1.389(4) . ?
C9 C10 1.417(4) . ?
C10 C11 1.398(4) . ?
C10 C18 1.441(4) . ?
C11 C12 1.379(4) . ?
C11 O1 1.402(3) . ?
C12 N1 1.401(4) . ?
C13 N2 1.378(4) . ?
C13 C14 1.402(4) . ?
C13 C18 1.413(4) . ?
C14 C15 1.379(5) . ?
C14 H14 0.9500 . ?
C15 C16 1.398(5) . ?
C15 H15 0.9500 . ?
C16 C17 1.379(5) . ?
C16 H16 0.9500 . ?
C17 C18 1.394(4) . ?
C17 H17 0.9500 . ?
C19 C20 1.523(4) . ?
C19 H19A 0.9900 . ?
C19 H19B 0.9900 . ?
C20 C21 1.521(4) . ?
C20 H20A 0.9900 . ?
C20 H20B 0.9900 . ?
C21 C22 1.521(5) . ?
C21 H21A 0.9900 . ?
C21 H21B 0.9900 . ?
C22 C23 1.520(6) . ?
C22 H22A 0.9900 . ?
C22 H22B 0.9900 . ?
C23 H23A 0.9800 . ?
C23 H23B 0.9800 . ?
C23 H23C 0.9800 . ?
C24 O2 1.205(4) . ?
C24 O1 1.350(4) . ?
C24 C25 1.482(4) . ?
C25 H25A 0.9800 . ?
C25 H25B 0.9800 . ?
C25 H25C 0.9800 . ?
C26 N3 1.395(4) . ?
C26 C27 1.396(5) . ?
C26 C31 1.405(5) . ?
C27 C28 1.382(6) . ?
C27 H27 0.9500 . ?
C28 C29 1.389(6) . ?
C28 H28 0.9500 . ?
C29 C30 1.388(5) . ?
C29 H29 0.9500 . ?
C30 C31 1.409(5) . ?
C30 H30 0.9500 . ?
C31 C32 1.451(4) . ?
C32 C33 1.395(4) . ?
C32 C37 1.422(4) . ?
C33 C34 1.388(4) . ?
C33 N1 1.434(4) . ?
C34 N4 1.378(4) . ?
C34 C35 1.419(4) . ?
C35 C36 1.402(4) . ?
C35 C43 1.456(4) . ?
C36 C37 1.397(5) . ?
C36 C44A 1.503(5) . ?
C36 C44B 1.505(13) . ?
C37 N3 1.393(4) . ?
C38 N4 1.370(4) . ?
C38 C39 1.410(5) . ?
C38 C43 1.419(5) . ?
C39 C40 1.371(5) . ?
C39 H39 0.9500 . ?
C40 C41 1.390(6) . ?
C40 H40 0.9500 . ?
C41 C42 1.384(5) . ?
C41 H41 0.9500 . ?
C42 C43 1.398(5) . ?
C42 H42 0.9500 . ?
C49 Cl2 1.731(4) . ?
C49 Cl3 1.747(5) . ?
C49 Cl1 1.759(5) . ?
C49 H49 1.0000 . ?
C44A C45A 1.552(6) . ?
C44A H44A 0.9900 . ?
C44A H44B 0.9900 . ?
C45A C46A 1.492(5) . ?
C45A H45A 0.9900 . ?
C45A H45B 0.9900 . ?
C46A C47A 1.515(6) . ?
C46A H46A 0.9900 . ?
C46A H46B 0.9900 . ?
C47A C48A 1.511(7) . ?
C47A H47A 0.9900 . ?
C47A H47B 0.9900 . ?
C48A H48A 0.9800 . ?
C48A H48B 0.9800 . ?
C48A H48C 0.9800 . ?
C44B C45B 1.512(14) . ?
C44B H44C 0.9900 . ?
C44B H44D 0.9900 . ?
C45B C46B 1.501(14) . ?
C45B H45C 0.9900 . ?
C45B H45D 0.9900 . ?
C46B C47B 1.516(13) . ?
C46B H46C 0.9900 . ?
C46B H46D 0.9900 . ?
C47B C48B 1.503(9) . ?
C47B H47C 0.9900 . ?
C47B H47D 0.9900 . ?
C48B H48D 0.9800 . ?
C48B H48E 0.9800 . ?
C48B H48F 0.9800 . ?
N2 H22 0.8800 . ?
N3 H33 0.8800 . ?
N4 H44 0.8800 . ?
